data_7226247
loop_
_publ_author_name
'Shen, Guodong'
'Zhao, Lingyu'
'Wang, Yichen'
'Xia, Wenfang'
'Yang, Minsen'
'Zhang, Tongxin'

_publ_section_title
;
 Palladium-Copper Catalyzed C(sp3)-C(sp2) Bond C-H Activation
 Cross-Coupling Reaction: Selective Arylation to Synthesis
 9-Aryl-9H-Xanthene and 9,9-Diaryl-Xanthene Derivatives
;
_journal_name_full 'RSC Adv.'
_journal_paper_doi 10.1039/C6RA17546E
_journal_year 2016
_chemical_formula_sum 'C27 H22 O3'
_chemical_formula_weight 394.45
_chemical_name_systematic
; 
 ? 
;
_space_group_IT_number 15
_symmetry_cell_setting monoclinic
_symmetry_space_group_name_Hall '-C 2yc'
_symmetry_space_group_name_H-M 'C 1 2/c 1'
_atom_sites_solution_hydrogens geom
_atom_sites_solution_primary direct
_atom_sites_solution_secondary difmap
_audit_creation_method SHELXL-97
_audit_update_record
;
2016-06-08 deposited with the CCDC.
2016-08-15 downloaded from the CCDC.
;
_cell_angle_alpha 90.00
_cell_angle_beta 99.080(7)
_cell_angle_gamma 90.00
_cell_formula_units_Z 8
_cell_length_a 15.5095(11)
_cell_length_b 14.4666(10)
_cell_length_c 18.4758(15)
_cell_measurement_reflns_used 3047
_cell_measurement_temperature 293(2)
_cell_measurement_theta_max 70.8990
_cell_measurement_theta_min 4.1810
_cell_volume 4093.5(5)
_computing_structure_refinement 'SHELXL-97 (Sheldrick, 1997)'
_computing_structure_solution 'SHELXS-97 (Sheldrick, 1990)'
_diffrn_ambient_temperature 293(2)
_diffrn_measured_fraction_theta_full 1.000
_diffrn_measured_fraction_theta_max 1.000
_diffrn_measurement_device_type 'Xcalibur, Eos, Gemini'
_diffrn_radiation_monochromator graphite
_diffrn_radiation_source 'Enhance (Cu) X-ray Source'
_diffrn_radiation_type CuK\a
_diffrn_radiation_wavelength 1.54184
_diffrn_reflns_av_R_equivalents 0.0471
_diffrn_reflns_av_sigmaI/netI 0.0427
_diffrn_reflns_limit_h_max 18
_diffrn_reflns_limit_h_min -18
_diffrn_reflns_limit_k_max 16
_diffrn_reflns_limit_k_min -17
_diffrn_reflns_limit_l_max 16
_diffrn_reflns_limit_l_min -22
_diffrn_reflns_number 12352
_diffrn_reflns_theta_full 67.23
_diffrn_reflns_theta_max 67.23
_diffrn_reflns_theta_min 4.20
_exptl_absorpt_coefficient_mu 0.655
_exptl_absorpt_correction_T_max 0.9556
_exptl_absorpt_correction_T_min 0.9494
_exptl_absorpt_correction_type multi-scan
_exptl_absorpt_process_details sadabs
_exptl_crystal_colour colorless
_exptl_crystal_density_diffrn 1.280
_exptl_crystal_density_method 'not measured'
_exptl_crystal_description block
_exptl_crystal_F_000 1664
_exptl_crystal_size_max 0.08
_exptl_crystal_size_mid 0.07
_exptl_crystal_size_min 0.07
_refine_diff_density_max 0.161
_refine_diff_density_min -0.124
_refine_diff_density_rms 0.032
_refine_ls_extinction_coef 0.00075(6)
_refine_ls_extinction_expression Fc^*^=kFc[1+0.001xFc^2^\l^3^/sin(2\q)]^-1/4^
_refine_ls_extinction_method SHELXL
_refine_ls_goodness_of_fit_ref 1.032
_refine_ls_hydrogen_treatment constr
_refine_ls_matrix_type full
_refine_ls_number_parameters 274
_refine_ls_number_reflns 3686
_refine_ls_number_restraints 0
_refine_ls_restrained_S_all 1.032
_refine_ls_R_factor_all 0.0735
_refine_ls_R_factor_gt 0.0449
_refine_ls_shift/su_max 0.000
_refine_ls_shift/su_mean 0.000
_refine_ls_structure_factor_coef Fsqd
_refine_ls_weighting_details 'calc w=1/[\s^2^(Fo^2^)+(0.0487P)^2^+0.6741P] where P=(Fo^2^+2Fc^2^)/3'
_refine_ls_weighting_scheme calc
_refine_ls_wR_factor_gt 0.1044
_refine_ls_wR_factor_ref 0.1247
_reflns_number_gt 2465
_reflns_number_total 3686
_reflns_threshold_expression >2sigma(I)
_cod_data_source_file c6ra17546e2.cif
_cod_data_source_block exp_6821
_cod_original_sg_symbol_H-M C2/c
_cod_database_code 7226247

loop_
_symmetry_equiv_pos_as_xyz
'x, y, z'
'-x, y, -z+1/2'
'x+1/2, y+1/2, z'
'-x+1/2, y+1/2, -z+1/2'
'-x, -y, -z'
'x, -y, z-1/2'
'-x+1/2, -y+1/2, -z'
'x+1/2, -y+1/2, z-1/2'

loop_
_atom_site_label
_atom_site_type_symbol
_atom_site_fract_x
_atom_site_fract_y
_atom_site_fract_z
_atom_site_U_iso_or_equiv
_atom_site_adp_type
_atom_site_occupancy
_atom_site_symmetry_multiplicity
_atom_site_calc_flag
_atom_site_refinement_flags
O1 O 0.60969(11) 0.17993(10) 0.78208(9) 0.0642(5) Uani 1 1 d .
O2 O 1.04386(11) 0.14194(12) 0.92698(10) 0.0826(6) Uani 1 1 d .
O3 O 0.85276(13) 0.57111(12) 0.55452(9) 0.0804(6) Uani 1 1 d .
C1 C 0.63658(13) 0.16086(14) 0.71605(12) 0.0502(5) Uani 1 1 d .
C2 C 0.59573(15) 0.08761(15) 0.67616(14) 0.0642(6) Uani 1 1 d .
H2 H 0.5530 0.0537 0.6944 0.077 Uiso 1 1 calc R
C3 C 0.61881(15) 0.06546(15) 0.60957(14) 0.0636(6) Uani 1 1 d .
H3 H 0.5916 0.0164 0.5825 0.076 Uiso 1 1 calc R
C4 C 0.68238(16) 0.11591(15) 0.58275(13) 0.0620(6) Uani 1 1 d .
H4 H 0.6984 0.1008 0.5378 0.074 Uiso 1 1 calc R
C5 C 0.72213(14) 0.18904(14) 0.62326(12) 0.0553(6) Uani 1 1 d .
H5 H 0.7646 0.2230 0.6047 0.066 Uiso 1 1 calc R
C6 C 0.70044(12) 0.21316(13) 0.69069(11) 0.0445(5) Uani 1 1 d .
C7 C 0.74725(12) 0.28977(12) 0.73896(11) 0.0428(5) Uani 1 1 d .
C8 C 0.68235(12) 0.32775(13) 0.78587(11) 0.0433(5) Uani 1 1 d .
C9 C 0.61898(13) 0.27011(14) 0.80670(11) 0.0493(5) Uani 1 1 d .
C10 C 0.56241(15) 0.29916(17) 0.85293(13) 0.0644(6) Uani 1 1 d .
H10 H 0.5208 0.2588 0.8661 0.077 Uiso 1 1 calc R
C11 C 0.56819(15) 0.38760(17) 0.87903(14) 0.0676(7) Uani 1 1 d .
H11 H 0.5308 0.4073 0.9106 0.081 Uiso 1 1 calc R
C12 C 0.62912(15) 0.44794(15) 0.85897(13) 0.0611(6) Uani 1 1 d .
H12 H 0.6323 0.5084 0.8763 0.073 Uiso 1 1 calc R
C13 C 0.68528(14) 0.41809(14) 0.81307(12) 0.0517(5) Uani 1 1 d .
H13 H 0.7262 0.4591 0.7998 0.062 Uiso 1 1 calc R
C14 C 0.82650(12) 0.24832(13) 0.79076(11) 0.0449(5) Uani 1 1 d .
C15 C 0.86693(14) 0.29880(14) 0.84991(12) 0.0578(6) Uani 1 1 d .
H15 H 0.8446 0.3566 0.8590 0.069 Uiso 1 1 calc R
C16 C 0.93940(14) 0.26658(15) 0.89609(13) 0.0609(6) Uani 1 1 d .
H16 H 0.9653 0.3026 0.9352 0.073 Uiso 1 1 calc R
C17 C 0.97320(14) 0.18101(15) 0.88406(13) 0.0574(6) Uani 1 1 d .
C18 C 0.93315(16) 0.12935(16) 0.82588(14) 0.0714(8) Uani 1 1 d .
H18 H 0.9550 0.0711 0.8174 0.086 Uiso 1 1 calc R
C19 C 0.86116(15) 0.16257(15) 0.77994(13) 0.0613(6) Uani 1 1 d .
H19 H 0.8354 0.1264 0.7408 0.074 Uiso 1 1 calc R
C20 C 1.08966(16) 0.19576(19) 0.98406(14) 0.0789(8) Uani 1 1 d .
H20A H 1.1088 0.2521 0.9642 0.118 Uiso 1 1 calc R
H20B H 1.1394 0.1619 1.0078 0.118 Uiso 1 1 calc R
H20C H 1.0520 0.2099 1.0191 0.118 Uiso 1 1 calc R
C21 C 0.77678(13) 0.36571(13) 0.69002(11) 0.0456(5) Uani 1 1 d .
C22 C 0.71509(14) 0.42432(15) 0.65157(12) 0.0571(6) Uani 1 1 d .
H22 H 0.6567 0.4171 0.6565 0.068 Uiso 1 1 calc R
C23 C 0.73771(16) 0.49322(15) 0.60610(13) 0.0626(6) Uani 1 1 d .
H23 H 0.6950 0.5320 0.5815 0.075 Uiso 1 1 calc R
C24 C 0.82361(16) 0.50399(15) 0.59753(12) 0.0586(6) Uani 1 1 d .
C25 C 0.88572(16) 0.44489(16) 0.63324(13) 0.0637(6) Uani 1 1 d .
H25 H 0.9436 0.4507 0.6264 0.076 Uiso 1 1 calc R
C26 C 0.86281(14) 0.37679(14) 0.67931(12) 0.0547(6) Uani 1 1 d .
H26 H 0.9057 0.3379 0.7034 0.066 Uiso 1 1 calc R
C27 C 0.7929(2) 0.64259(18) 0.52740(16) 0.0945(10) Uani 1 1 d .
H27A H 0.7473 0.6173 0.4917 0.142 Uiso 1 1 calc R
H27B H 0.8232 0.6899 0.5050 0.142 Uiso 1 1 calc R
H27C H 0.7681 0.6687 0.5672 0.142 Uiso 1 1 calc R

loop_
_atom_site_aniso_label
_atom_site_aniso_U_11
_atom_site_aniso_U_22
_atom_site_aniso_U_33
_atom_site_aniso_U_23
_atom_site_aniso_U_13
_atom_site_aniso_U_12
O1 0.0777(11) 0.0494(9) 0.0714(11) -0.0081(8) 0.0301(9) -0.0160(8)
O2 0.0727(12) 0.0816(12) 0.0827(13) -0.0099(10) -0.0216(10) 0.0273(9)
O3 0.1051(14) 0.0710(12) 0.0704(12) 0.0079(9) 0.0307(11) -0.0237(10)
C1 0.0485(12) 0.0454(11) 0.0562(13) -0.0029(10) 0.0067(10) -0.0015(9)
C2 0.0599(14) 0.0527(13) 0.0802(17) -0.0113(12) 0.0119(13) -0.0123(11)
C3 0.0643(15) 0.0502(13) 0.0723(16) -0.0166(12) -0.0019(13) -0.0072(11)
C4 0.0706(15) 0.0599(14) 0.0531(14) -0.0103(11) 0.0024(12) 0.0015(12)
C5 0.0565(13) 0.0543(13) 0.0552(14) -0.0056(10) 0.0092(11) -0.0060(10)
C6 0.0414(11) 0.0415(11) 0.0489(12) -0.0011(9) 0.0021(9) 0.0023(8)
C7 0.0412(10) 0.0410(10) 0.0463(11) -0.0032(8) 0.0070(9) -0.0012(8)
C8 0.0406(10) 0.0421(10) 0.0462(11) -0.0004(9) 0.0040(9) 0.0033(8)
C9 0.0492(12) 0.0459(11) 0.0534(13) -0.0015(9) 0.0099(10) -0.0026(9)
C10 0.0559(14) 0.0724(16) 0.0697(16) -0.0077(12) 0.0244(12) -0.0092(11)
C11 0.0606(15) 0.0741(16) 0.0727(17) -0.0152(13) 0.0250(13) 0.0037(12)
C12 0.0613(14) 0.0516(13) 0.0711(16) -0.0110(11) 0.0122(12) 0.0092(11)
C13 0.0514(12) 0.0430(11) 0.0606(14) -0.0019(10) 0.0082(10) 0.0024(9)
C14 0.0417(10) 0.0425(11) 0.0502(12) -0.0027(9) 0.0069(9) -0.0018(8)
C15 0.0556(13) 0.0489(12) 0.0655(15) -0.0146(11) -0.0008(11) 0.0094(10)
C16 0.0516(13) 0.0656(14) 0.0607(15) -0.0176(12) -0.0056(11) 0.0050(11)
C17 0.0483(12) 0.0612(14) 0.0603(14) -0.0005(11) 0.0007(11) 0.0101(10)
C18 0.0679(16) 0.0538(14) 0.0857(19) -0.0153(12) -0.0090(14) 0.0184(12)
C19 0.0595(14) 0.0492(12) 0.0693(16) -0.0154(11) -0.0085(12) 0.0078(11)
C20 0.0574(15) 0.116(2) 0.0586(16) -0.0049(15) -0.0056(12) 0.0129(14)
C21 0.0462(11) 0.0430(11) 0.0475(12) -0.0043(9) 0.0073(9) -0.0053(9)
C22 0.0514(13) 0.0601(14) 0.0604(14) 0.0078(11) 0.0110(11) -0.0021(10)
C23 0.0710(16) 0.0613(14) 0.0557(15) 0.0086(11) 0.0101(12) 0.0009(12)
C24 0.0768(16) 0.0531(13) 0.0482(13) -0.0053(10) 0.0173(12) -0.0178(12)
C25 0.0552(14) 0.0681(15) 0.0713(16) -0.0072(13) 0.0213(12) -0.0159(12)
C26 0.0492(12) 0.0544(13) 0.0615(14) -0.0041(11) 0.0117(10) -0.0051(10)
C27 0.135(3) 0.0708(18) 0.076(2) 0.0217(15) 0.0120(19) -0.0201(18)

loop_
_atom_type_symbol
_atom_type_description
_atom_type_scat_dispersion_real
_atom_type_scat_dispersion_imag
_atom_type_scat_source
C C 0.0181 0.0091 'International Tables Vol C Tables 4.2.6.8 and 6.1.1.4'
H H 0.0000 0.0000 'International Tables Vol C Tables 4.2.6.8 and 6.1.1.4'
O O 0.0492 0.0322 'International Tables Vol C Tables 4.2.6.8 and 6.1.1.4'

loop_
_geom_angle_atom_site_label_1
_geom_angle_atom_site_label_2
_geom_angle_atom_site_label_3
_geom_angle
C1 O1 C9 116.75(16)
C17 O2 C20 117.91(19)
C24 O3 C27 117.4(2)
O1 C1 C6 121.50(18)
O1 C1 C2 116.56(19)
C6 C1 C2 121.9(2)
C3 C2 C1 119.6(2)
C2 C3 C4 120.0(2)
C3 C4 C5 119.5(2)
C4 C5 C6 121.9(2)
C5 C6 C1 117.05(19)
C5 C6 C7 123.07(18)
C1 C6 C7 119.78(18)
C8 C7 C6 107.21(15)
C8 C7 C21 111.11(15)
C6 C7 C21 109.41(16)
C8 C7 C14 108.47(16)
C6 C7 C14 109.60(15)
C21 C7 C14 110.96(15)
C9 C8 C13 116.47(19)
C9 C8 C7 119.93(17)
C13 C8 C7 123.52(17)
O1 C9 C10 116.55(19)
O1 C9 C8 121.15(18)
C10 C9 C8 122.3(2)
C11 C10 C9 119.4(2)
C10 C11 C12 120.5(2)
C13 C12 C11 119.6(2)
C12 C13 C8 121.8(2)
C19 C14 C15 116.87(19)
C19 C14 C7 123.12(18)
C15 C14 C7 119.99(18)
C14 C15 C16 122.3(2)
C17 C16 C15 119.9(2)
O2 C17 C18 116.8(2)
O2 C17 C16 124.6(2)
C18 C17 C16 118.6(2)
C17 C18 C19 121.0(2)
C18 C19 C14 121.4(2)
C22 C21 C26 117.2(2)
C22 C21 C7 119.50(18)
C26 C21 C7 123.25(19)
C23 C22 C21 122.0(2)
C24 C23 C22 119.6(2)
C23 C24 O3 124.0(2)
C23 C24 C25 119.5(2)
O3 C24 C25 116.5(2)
C24 C25 C26 120.6(2)
C25 C26 C21 121.0(2)

loop_
_geom_bond_atom_site_label_1
_geom_bond_atom_site_label_2
_geom_bond_distance
O1 C1 1.378(2)
O1 C9 1.382(2)
O2 C17 1.369(2)
O2 C20 1.409(3)
O3 C24 1.376(2)
O3 C27 1.426(3)
C1 C6 1.385(3)
C1 C2 1.386(3)
C2 C3 1.372(3)
C3 C4 1.380(3)
C4 C5 1.384(3)
C5 C6 1.385(3)
C6 C7 1.532(2)
C7 C8 1.530(3)
C7 C21 1.538(3)
C7 C14 1.554(3)
C8 C9 1.389(3)
C8 C13 1.398(3)
C9 C10 1.383(3)
C10 C11 1.365(3)
C11 C12 1.380(3)
C12 C13 1.377(3)
C14 C19 1.379(3)
C14 C15 1.380(3)
C15 C16 1.380(3)
C16 C17 1.376(3)
C17 C18 1.375(3)
C18 C19 1.378(3)
C21 C22 1.387(3)
C21 C26 1.389(3)
C22 C23 1.384(3)
C23 C24 1.375(3)
C24 C25 1.376(3)
C25 C26 1.385(3)
